data_4322505
loop_
_publ_author_name
'Ling Ma'
'Owen R. Evans'
'Bruce M. Foxman'
'Wenbin Lin'

_publ_section_title
;
 Luminescent Lanthanide Coordination Polymers
;
_journal_name_full 'Inorganic Chemistry'
_journal_page_first 5837
_journal_page_last 5840
_journal_paper_doi 10.1021/ic990429v
_journal_volume 38
_journal_year 1999
_chemical_formula_sum 'C18 H16 N3 O8 Tb'
_chemical_formula_weight 561.26
_chemical_name_systematic
; 
 ? 
;
_space_group_IT_number 15
_symmetry_cell_setting monoclinic
_symmetry_space_group_name_Hall '-C 2yc'
_symmetry_space_group_name_H-M 'C 1 2/c 1'
_atom_sites_solution_hydrogens geom
_atom_sites_solution_primary direct
_atom_sites_solution_secondary difmap
_audit_creation_method SHELXL-97
_cell_angle_alpha 90.00
_cell_angle_beta 115.64(3)
_cell_angle_gamma 90.00
_cell_formula_units_Z 4
_cell_length_a 20.253(4)
_cell_length_b 11.584(2)
_cell_length_c 9.839(2)
_cell_measurement_temperature 293(2)
_cell_volume 2081.0(9)
_computing_structure_refinement 'SHELXL-97 (Sheldrick, 1997)'
_computing_structure_solution 'SHELXS-97 (Sheldrick, 1990)'
_diffrn_ambient_temperature 293(2)
_diffrn_measured_fraction_theta_full 0.999
_diffrn_measured_fraction_theta_max 0.999
_diffrn_radiation_monochromator graphite
_diffrn_radiation_source 'fine-focus sealed tube'
_diffrn_radiation_type MoK\a
_diffrn_radiation_wavelength 0.71073
_diffrn_reflns_av_R_equivalents 0.0000
_diffrn_reflns_av_sigmaI/netI 0.0568
_diffrn_reflns_limit_h_max 25
_diffrn_reflns_limit_h_min 0
_diffrn_reflns_limit_k_max 14
_diffrn_reflns_limit_k_min 0
_diffrn_reflns_limit_l_max 10
_diffrn_reflns_limit_l_min -12
_diffrn_reflns_number 2099
_diffrn_reflns_theta_full 26.23
_diffrn_reflns_theta_max 26.23
_diffrn_reflns_theta_min 2.72
_exptl_absorpt_coefficient_mu 3.447
_exptl_crystal_density_diffrn 1.791
_exptl_crystal_density_method 'not measured'
_exptl_crystal_F_000 1096
_refine_diff_density_max 1.479
_refine_diff_density_min -0.661
_refine_diff_density_rms 0.166
_refine_ls_extinction_method none
_refine_ls_goodness_of_fit_ref 1.065
_refine_ls_hydrogen_treatment mixed
_refine_ls_matrix_type full
_refine_ls_number_parameters 138
_refine_ls_number_reflns 2099
_refine_ls_number_restraints 0
_refine_ls_restrained_S_all 1.065
_refine_ls_R_factor_all 0.0691
_refine_ls_R_factor_gt 0.0426
_refine_ls_shift/su_max 0.022
_refine_ls_shift/su_mean 0.002
_refine_ls_structure_factor_coef Fsqd
_refine_ls_weighting_details 'calc w=1/[\s^2^(Fo^2^)+(0.0623P)^2^+0.0000P] where P=(Fo^2^+2Fc^2^)/3'
_refine_ls_weighting_scheme calc
_refine_ls_wR_factor_gt 0.1030
_refine_ls_wR_factor_ref 0.1122
_reflns_number_gt 1637
_reflns_number_total 2099
_reflns_threshold_expression >2sigma(I)
_cod_data_source_file ic990429v_2.cif
_cod_data_source_block terbium_compound
_cod_original_cell_volume 2081.1(7)
_cod_database_code 4322505

loop_
_symmetry_equiv_pos_as_xyz
'x, y, z'
'-x, y, -z+1/2'
'x+1/2, y+1/2, z'
'-x+1/2, y+1/2, -z+1/2'
'-x, -y, -z'
'x, -y, z-1/2'
'-x+1/2, -y+1/2, -z'
'x+1/2, -y+1/2, z-1/2'

loop_
_atom_site_label
_atom_site_type_symbol
_atom_site_fract_x
_atom_site_fract_y
_atom_site_fract_z
_atom_site_U_iso_or_equiv
_atom_site_adp_type
_atom_site_occupancy
_atom_site_symmetry_multiplicity
_atom_site_calc_flag
_atom_site_refinement_flags
_atom_site_disorder_assembly
_atom_site_disorder_group
Tb1 Tb 0.5000 0.01209(3) 0.7500 0.0426(2) Uani 1 2 d S . .
O3 O 0.4694(3) 0.2015(4) 0.8179(5) 0.0548(13) Uani 1 1 d . . .
O1 O 0.3937(3) 0.0770(4) 0.5380(6) 0.0634(14) Uani 1 1 d . . .
O4 O 0.5515(3) -0.1558(4) 0.9029(7) 0.0786(19) Uani 1 1 d . . .
C7 C 0.5000 0.2535(7) 0.7500 0.049(2) Uani 1 2 d S . .
C8 C 0.5000 0.3830(8) 0.7500 0.074(4) Uani 1 2 d S . .
C1 C 0.3789(4) 0.0707(5) 0.4021(9) 0.0527(18) Uani 1 1 d . . .
C9 C 0.4603(7) 0.4423(8) 0.8078(12) 0.105(4) Uani 1 1 d . . .
H9 H 0.4325 0.4032 0.8477 0.127 Uiso 1 1 calc R . .
O2 O 0.4186(3) 0.0266(5) 0.3474(7) 0.0686(15) Uani 1 1 d . . .
C2 C 0.3074(4) 0.1228(6) 0.2915(8) 0.0545(18) Uani 1 1 d . . .
C6 C 0.2719(5) 0.2014(9) 0.3371(11) 0.083(3) Uani 1 1 d . . .
H6 H 0.2915 0.2247 0.4373 0.099 Uiso 1 1 calc R . .
N1 N 0.1761(6) 0.2197(13) 0.0910(13) 0.145(5) Uani 1 1 d . . .
C3 C 0.2754(5) 0.0893(11) 0.1429(11) 0.096(3) Uani 1 1 d . . .
H3 H 0.2977 0.0341 0.1079 0.116 Uiso 1 1 calc R . .
N2 N 0.5000 0.6201(12) 0.7500 0.184(12) Uani 1 2 d S . .
C10 C 0.4615(11) 0.5615(10) 0.8069(17) 0.167(8) Uani 1 1 d . . .
H10 H 0.4345 0.6019 0.8474 0.200 Uiso 1 1 calc R . .
C5 C 0.2071(7) 0.2464(13) 0.2349(15) 0.126(5) Uani 1 1 d . . .
H5 H 0.1833 0.2994 0.2694 0.152 Uiso 1 1 calc R . .
C4 C 0.2105(6) 0.1380(15) 0.0475(14) 0.150(7) Uani 1 1 d . . .
H4 H 0.1889 0.1139 -0.0524 0.179 Uiso 1 1 calc R . .

loop_
_atom_site_aniso_label
_atom_site_aniso_U_11
_atom_site_aniso_U_22
_atom_site_aniso_U_33
_atom_site_aniso_U_23
_atom_site_aniso_U_13
_atom_site_aniso_U_12
Tb1 0.0305(3) 0.0334(2) 0.0441(3) 0.000 -0.00227(18) 0.000
O3 0.070(4) 0.042(2) 0.056(3) 0.001(2) 0.030(3) 0.004(2)
O1 0.049(3) 0.059(3) 0.051(3) 0.001(2) -0.008(3) 0.020(2)
O4 0.061(4) 0.037(2) 0.090(4) 0.010(2) -0.012(3) 0.005(2)
C7 0.068(7) 0.031(4) 0.039(5) 0.000 0.014(5) 0.000
C8 0.104(11) 0.029(5) 0.064(7) 0.000 0.014(7) 0.000
C1 0.029(3) 0.044(3) 0.063(5) -0.005(3) 0.000(3) 0.002(3)
C9 0.146(11) 0.050(5) 0.090(8) -0.014(5) 0.022(7) 0.013(6)
O2 0.036(3) 0.072(3) 0.081(4) -0.008(3) 0.010(3) 0.017(2)
C2 0.033(4) 0.074(5) 0.043(4) 0.015(3) 0.004(3) 0.013(3)
C6 0.057(6) 0.118(8) 0.067(6) 0.020(5) 0.020(5) 0.048(5)
N1 0.073(7) 0.244(14) 0.107(9) 0.082(9) 0.029(7) 0.081(8)
C3 0.054(6) 0.157(10) 0.059(6) 0.017(6) 0.007(5) 0.033(6)
N2 0.26(3) 0.030(7) 0.162(17) 0.000 0.000(16) 0.000
C10 0.23(2) 0.042(6) 0.155(13) -0.025(7) 0.020(13) 0.036(9)
C5 0.084(9) 0.186(14) 0.104(10) 0.045(9) 0.036(8) 0.081(9)
C4 0.064(8) 0.29(2) 0.078(8) 0.046(10) 0.013(7) 0.062(10)

loop_
_atom_type_symbol
_atom_type_description
_atom_type_scat_dispersion_real
_atom_type_scat_dispersion_imag
_atom_type_scat_source
C C 0.0033 0.0016 'International Tables Vol C Tables 4.2.6.8 and 6.1.1.4'
H H 0.0000 0.0000 'International Tables Vol C Tables 4.2.6.8 and 6.1.1.4'
N N 0.0061 0.0033 'International Tables Vol C Tables 4.2.6.8 and 6.1.1.4'
O O 0.0106 0.0060 'International Tables Vol C Tables 4.2.6.8 and 6.1.1.4'
Tb Tb -0.1723 4.1537 'International Tables Vol C Tables 4.2.6.8 and 6.1.1.4'

loop_
_geom_angle_atom_site_label_1
_geom_angle_atom_site_label_2
_geom_angle_atom_site_label_3
_geom_angle
_geom_angle_site_symmetry_1
_geom_angle_site_symmetry_3
_geom_angle_publ_flag
O2 Tb1 O2 157.4(3) 6_556 5_656 ?
O2 Tb1 O1 103.8(2) 6_556 2_656 ?
O2 Tb1 O1 83.4(2) 5_656 2_656 ?
O2 Tb1 O1 83.4(2) 6_556 . ?
O2 Tb1 O1 103.8(2) 5_656 . ?
O1 Tb1 O1 143.2(2) 2_656 . ?
O2 Tb1 O4 84.7(2) 6_556 2_656 ?
O2 Tb1 O4 77.0(2) 5_656 2_656 ?
O1 Tb1 O4 141.92(19) 2_656 2_656 ?
O1 Tb1 O4 74.00(16) . 2_656 ?
O2 Tb1 O4 77.0(2) 6_556 . ?
O2 Tb1 O4 84.7(2) 5_656 . ?
O1 Tb1 O4 74.00(16) 2_656 . ?
O1 Tb1 O4 141.92(19) . . ?
O4 Tb1 O4 72.0(3) 2_656 . ?
O2 Tb1 O3 75.33(18) 6_556 . ?
O2 Tb1 O3 127.20(18) 5_656 . ?
O1 Tb1 O3 73.61(18) 2_656 . ?
O1 Tb1 O3 73.51(17) . . ?
O4 Tb1 O3 143.42(19) 2_656 . ?
O4 Tb1 O3 130.25(19) . . ?
O2 Tb1 O3 127.20(18) 6_556 2_656 ?
O2 Tb1 O3 75.33(18) 5_656 2_656 ?
O1 Tb1 O3 73.51(17) 2_656 2_656 ?
O1 Tb1 O3 73.61(18) . 2_656 ?
O4 Tb1 O3 130.25(19) 2_656 2_656 ?
O4 Tb1 O3 143.42(19) . 2_656 ?
O3 Tb1 O3 52.9(2) . 2_656 ?
O2 Tb1 C7 101.32(14) 6_556 . ?
O2 Tb1 C7 101.32(14) 5_656 . ?
O1 Tb1 C7 71.58(12) 2_656 . ?
O1 Tb1 C7 71.58(12) . . ?
O4 Tb1 C7 144.02(13) 2_656 . ?
O4 Tb1 C7 144.02(13) . . ?
O3 Tb1 C7 26.44(11) . . ?
O3 Tb1 C7 26.44(11) 2_656 . ?
C7 O3 Tb1 92.5(4) . . ?
C1 O1 Tb1 129.2(5) . . ?
O3 C7 O3 122.2(8) 2_656 . ?
O3 C7 C8 118.9(4) 2_656 . ?
O3 C7 C8 118.9(4) . . ?
O3 C7 Tb1 61.1(4) 2_656 . ?
O3 C7 Tb1 61.1(4) . . ?
C8 C7 Tb1 180.000(2) . . ?
C9 C8 C9 119.1(12) . 2_656 ?
C9 C8 C7 120.4(6) . . ?
C9 C8 C7 120.4(6) 2_656 . ?
O1 C1 O2 125.9(7) . . ?
O1 C1 C2 117.6(7) . . ?
O2 C1 C2 116.5(7) . . ?
C8 C9 C10 119.2(12) . . ?
C1 O2 Tb1 167.1(5) . 5_656 ?
C6 C2 C3 118.0(8) . . ?
C6 C2 C1 120.8(7) . . ?
C3 C2 C1 121.2(7) . . ?
C2 C6 C5 119.5(11) . . ?
C5 N1 C4 115.8(10) . . ?
C4 C3 C2 119.0(11) . . ?
C10 N2 C10 118.5(15) . 2_656 ?
N2 C10 C9 121.9(14) . . ?
N1 C5 C6 124.3(12) . . ?
N1 C4 C3 123.3(13) . . ?

loop_
_geom_bond_atom_site_label_1
_geom_bond_atom_site_label_2
_geom_bond_distance
_geom_bond_site_symmetry_2
_geom_bond_publ_flag
Tb1 O2 2.282(6) 6_556 ?
Tb1 O2 2.282(6) 5_656 ?
Tb1 O1 2.381(5) 2_656 ?
Tb1 O1 2.381(5) . ?
Tb1 O4 2.403(5) 2_656 ?
Tb1 O4 2.403(5) . ?
Tb1 O3 2.450(4) . ?
Tb1 O3 2.450(4) 2_656 ?
Tb1 C7 2.796(8) . ?
O3 C7 1.246(6) . ?
O1 C1 1.240(8) . ?
C7 O3 1.246(6) 2_656 ?
C7 C8 1.500(12) . ?
C8 C9 1.356(13) . ?
C8 C9 1.356(13) 2_656 ?
C1 O2 1.254(9) . ?
C1 C2 1.510(9) . ?
C9 C10 1.381(17) . ?
O2 Tb1 2.282(6) 5_656 ?
C2 C6 1.352(11) . ?
C2 C3 1.374(12) . ?
C6 C5 1.365(14) . ?
N1 C5 1.313(15) . ?
N1 C4 1.350(18) . ?
C3 C4 1.363(13) . ?
N2 C10 1.327(19) . ?
N2 C10 1.327(19) 2_656 ?
